data_7059590
loop_
_publ_author_name
'Panda, Satyajit'
'Jat, Ram Singh'
'Fayaz, Amir'
'Saha, Jony'
'Thirumoorthi, Ramalingam'
'Roy, Tapta Kanchan'
'Bhanuchandra, M.'

_publ_section_title
;
 Conjugated small organic molecules: synthesis and characterization of
 4-arylpyrazole-decorated dibenzothiophenes
;
_journal_issue 21
_journal_name_full 'New Journal of Chemistry'
_journal_page_first 8944
_journal_page_last 8951
_journal_paper_doi 10.1039/D0NJ01887B
_journal_volume 44
_journal_year 2020
_chemical_formula_sum 'C30 H20 N4 S'
_chemical_formula_weight 468.56
_space_group_crystal_system monoclinic
_space_group_IT_number 14
_space_group_name_Hall '-P 2ybc'
_space_group_name_H-M_alt 'P 1 21/c 1'
_atom_sites_solution_hydrogens geom
_audit_creation_method SHELXL-2016/4
_audit_update_record
;
2020-02-05 deposited with the CCDC.	2020-05-07 downloaded from the CCDC.
;
_cell_angle_alpha 90
_cell_angle_beta 106.5220(10)
_cell_angle_gamma 90
_cell_formula_units_Z 4
_cell_length_a 23.0048(4)
_cell_length_b 5.53620(10)
_cell_length_c 18.3917(3)
_cell_measurement_reflns_used 8338
_cell_measurement_temperature 296(2)
_cell_measurement_theta_max 26.49
_cell_measurement_theta_min 2.23
_cell_volume 2245.64(7)
_computing_cell_refinement 'Bruker SMART'
_computing_data_collection 'Bruker SMART'
_computing_data_reduction 'Bruker SAINT'
_computing_molecular_graphics 'Bruker SHELXTL'
_computing_publication_material 'Bruker SHELXTL'
_computing_structure_refinement 'SHELXL-2016/4 (Sheldrick, 2016)'
_computing_structure_solution 'SHELXS-97 (Sheldrick, 1990)'
_diffrn_ambient_temperature 296(2)
_diffrn_measured_fraction_theta_full 1.000
_diffrn_measured_fraction_theta_max 0.995
_diffrn_measurement_device_type 'CCD area detector'
_diffrn_measurement_method 'phi and omega scans'
_diffrn_radiation_type MoK\a
_diffrn_radiation_wavelength 0.71073
_diffrn_reflns_av_R_equivalents 0.0321
_diffrn_reflns_av_unetI/netI 0.0239
_diffrn_reflns_Laue_measured_fraction_full 1.000
_diffrn_reflns_Laue_measured_fraction_max 0.995
_diffrn_reflns_limit_h_max 28
_diffrn_reflns_limit_h_min -29
_diffrn_reflns_limit_k_max 7
_diffrn_reflns_limit_k_min -6
_diffrn_reflns_limit_l_max 23
_diffrn_reflns_limit_l_min -23
_diffrn_reflns_number 28252
_diffrn_reflns_point_group_measured_fraction_full 1.000
_diffrn_reflns_point_group_measured_fraction_max 0.995
_diffrn_reflns_theta_full 25.242
_diffrn_reflns_theta_max 26.720
_diffrn_reflns_theta_min 1.847
_diffrn_source 'fine-focus sealed tube'
_exptl_absorpt_coefficient_mu 0.172
_exptl_absorpt_correction_type none
_exptl_crystal_colour colorless
_exptl_crystal_density_diffrn 1.386
_exptl_crystal_description plate
_exptl_crystal_F_000 976
_exptl_crystal_preparation Luminescent
_exptl_crystal_size_max 0.120
_exptl_crystal_size_mid 0.110
_exptl_crystal_size_min 0.090
_refine_diff_density_max 0.269
_refine_diff_density_min -0.298
_refine_diff_density_rms 0.042
_refine_ls_extinction_method none
_refine_ls_goodness_of_fit_ref 1.029
_refine_ls_hydrogen_treatment constr
_refine_ls_matrix_type full
_refine_ls_number_parameters 316
_refine_ls_number_reflns 4713
_refine_ls_number_restraints 0
_refine_ls_restrained_S_all 1.029
_refine_ls_R_factor_all 0.0453
_refine_ls_R_factor_gt 0.0354
_refine_ls_shift/su_max 0.002
_refine_ls_shift/su_mean 0.000
_refine_ls_structure_factor_coef Fsqd
_refine_ls_weighting_details 'w=1/[\s^2^(Fo^2^)+(0.0419P)^2^+0.9861P] where P=(Fo^2^+2Fc^2^)/3'
_refine_ls_weighting_scheme calc
_refine_ls_wR_factor_gt 0.0853
_refine_ls_wR_factor_ref 0.0905
_reflns_Friedel_coverage 0.000
_reflns_number_gt 3961
_reflns_number_total 4713
_reflns_threshold_expression 'I > 2\s(I)'
_cod_data_source_file d0nj01887b3.cif
_cod_data_source_block shelx
_cod_depositor_comments
;Adding full bibliography for 7059590.cif.

 Adding full bibliography for 7059590.cif.
;
_cod_original_sg_symbol_H-M 'P 21/c'
_cod_database_code 7059590
_shelx_shelxl_version_number 2016/4
_shelx_space_group_comment
;
The symmetry employed for this shelxl refinement is uniquely defined
by the following loop, which should always be used as a source of
symmetry information in preference to the above space-group names.
They are only intended as comments.
;
_shelx_estimated_absorpt_t_min 0.980
_shelx_estimated_absorpt_t_max 0.985

loop_
_space_group_symop_operation_xyz
'x, y, z'
'-x, y+1/2, -z+1/2'
'-x, -y, -z'
'x, -y-1/2, z-1/2'

loop_
_atom_site_label
_atom_site_type_symbol
_atom_site_fract_x
_atom_site_fract_y
_atom_site_fract_z
_atom_site_U_iso_or_equiv
_atom_site_adp_type
_atom_site_occupancy
_atom_site_site_symmetry_order
_atom_site_calc_flag
_atom_site_refinement_flags_posn
_atom_site_refinement_flags_adp
_atom_site_refinement_flags_occupancy
_atom_site_disorder_assembly
_atom_site_disorder_group
C1 C 0.60950(6) 0.5135(3) 0.73280(8) 0.0192(3) Uani 1 1 d . . . . .
C2 C 0.62905(7) 0.7134(3) 0.77925(8) 0.0225(3) Uani 1 1 d . . . . .
H2 H 0.605518 0.775314 0.808471 0.027 Uiso 1 1 calc R U . . .
C3 C 0.68385(7) 0.8179(3) 0.78122(8) 0.0216(3) Uani 1 1 d . . . . .
H3 H 0.697054 0.954160 0.810902 0.026 Uiso 1 1 calc R U . . .
C4 C 0.71965(6) 0.7191(3) 0.73854(7) 0.0195(3) Uani 1 1 d . . . . .
C5 C 0.81242(7) 0.9745(3) 0.79150(8) 0.0235(3) Uani 1 1 d . . . . .
H5 H 0.811045 0.992242 0.841272 0.028 Uiso 1 1 calc R U . . .
C6 C 0.85395(7) 1.0778(3) 0.76027(8) 0.0240(3) Uani 1 1 d . . . . .
C7 C 0.83615(7) 0.9985(3) 0.68471(9) 0.0282(4) Uani 1 1 d . . . . .
H7 H 0.855891 1.042012 0.649019 0.034 Uiso 1 1 calc R U . . .
C8 C 0.90590(7) 1.2347(3) 0.79664(9) 0.0281(3) Uani 1 1 d . . . . .
C9 C 0.94582(8) 1.1750(3) 0.86667(10) 0.0372(4) Uani 1 1 d . . . . .
H9 H 0.939752 1.034948 0.891444 0.045 Uiso 1 1 calc R U . . .
C10 C 0.99486(8) 1.3251(4) 0.89966(12) 0.0488(5) Uani 1 1 d . . . . .
H10 H 1.021382 1.285581 0.946570 0.059 Uiso 1 1 calc R U . . .
C11 C 1.00404(9) 1.5317(4) 0.86281(13) 0.0522(6) Uani 1 1 d . . . . .
H11 H 1.036800 1.631426 0.885056 0.063 Uiso 1 1 calc R U . . .
C12 C 0.96517(8) 1.5920(4) 0.79336(13) 0.0476(5) Uani 1 1 d . . . . .
H12 H 0.971801 1.731462 0.768659 0.057 Uiso 1 1 calc R U . . .
C13 C 0.91617(8) 1.4445(3) 0.76035(11) 0.0374(4) Uani 1 1 d . . . . .
H13 H 0.889861 1.485942 0.713497 0.045 Uiso 1 1 calc R U . . .
C14 C 0.70209(6) 0.5141(3) 0.69512(7) 0.0186(3) Uani 1 1 d . . . . .
H14 H 0.727531 0.444845 0.669649 0.022 Uiso 1 1 calc R U . . .
C15 C 0.64550(6) 0.4125(2) 0.69003(7) 0.0176(3) Uani 1 1 d . . . . .
C16 C 0.61511(6) 0.2116(3) 0.64387(7) 0.0174(3) Uani 1 1 d . . . . .
C17 C 0.55748(6) 0.1679(3) 0.65336(8) 0.0189(3) Uani 1 1 d . . . . .
C18 C 0.52114(6) -0.0188(3) 0.61487(8) 0.0214(3) Uani 1 1 d . . . . .
H18 H 0.482747 -0.043762 0.620736 0.026 Uiso 1 1 calc R U . . .
C19 C 0.54256(6) -0.1666(3) 0.56789(8) 0.0207(3) Uani 1 1 d . . . . .
H19 H 0.519059 -0.294486 0.542775 0.025 Uiso 1 1 calc R U . . .
C20 C 0.59982(6) -0.1234(3) 0.55817(7) 0.0183(3) Uani 1 1 d . . . . .
C21 C 0.63576(6) 0.0658(3) 0.59467(7) 0.0184(3) Uani 1 1 d . . . . .
H21 H 0.673198 0.095099 0.586459 0.022 Uiso 1 1 calc R U . . .
C22 C 0.68251(6) -0.3302(3) 0.52146(8) 0.0198(3) Uani 1 1 d . . . . .
H22 H 0.715232 -0.250466 0.554104 0.024 Uiso 1 1 calc R U . . .
C23 C 0.68573(7) -0.5161(3) 0.47338(7) 0.0202(3) Uani 1 1 d . . . . .
C24 C 0.62436(7) -0.5703(3) 0.43677(8) 0.0234(3) Uani 1 1 d . . . . .
H24 H 0.611993 -0.690017 0.400147 0.028 Uiso 1 1 calc R U . . .
C25 C 0.74163(7) -0.6353(3) 0.46847(8) 0.0218(3) Uani 1 1 d . . . . .
C26 C 0.74002(8) -0.8465(3) 0.42672(9) 0.0299(4) Uani 1 1 d . . . . .
H26 H 0.702854 -0.911825 0.399907 0.036 Uiso 1 1 calc R U . . .
C27 C 0.79316(8) -0.9602(3) 0.42473(10) 0.0373(4) Uani 1 1 d . . . . .
H27 H 0.791256 -1.101200 0.396646 0.045 Uiso 1 1 calc R U . . .
C28 C 0.84877(8) -0.8673(3) 0.46377(9) 0.0347(4) Uani 1 1 d . . . . .
H28 H 0.884272 -0.945326 0.462555 0.042 Uiso 1 1 calc R U . . .
C29 C 0.85121(8) -0.6563(3) 0.50484(9) 0.0328(4) Uani 1 1 d . . . . .
H29 H 0.888594 -0.591262 0.530925 0.039 Uiso 1 1 calc R U . . .
C30 C 0.79840(7) -0.5415(3) 0.50737(9) 0.0275(3) Uani 1 1 d . . . . .
H30 H 0.800696 -0.400047 0.535315 0.033 Uiso 1 1 calc R U . . .
N1 N 0.77374(5) 0.8419(2) 0.73666(6) 0.0208(3) Uani 1 1 d . . . . .
N2 N 0.78825(6) 0.8551(3) 0.66977(7) 0.0268(3) Uani 1 1 d . . . . .
N3 N 0.62329(5) -0.2838(2) 0.51286(6) 0.0192(3) Uani 1 1 d . . . . .
N4 N 0.58631(6) -0.4318(2) 0.46035(7) 0.0237(3) Uani 1 1 d . . . . .
S1 S 0.53984(2) 0.36761(7) 0.71740(2) 0.02293(10) Uani 1 1 d . . . . .

loop_
_atom_site_aniso_label
_atom_site_aniso_U_11
_atom_site_aniso_U_22
_atom_site_aniso_U_33
_atom_site_aniso_U_23
_atom_site_aniso_U_13
_atom_site_aniso_U_12
C1 0.0171(7) 0.0214(7) 0.0182(6) 0.0042(6) 0.0035(5) -0.0003(6)
C2 0.0247(8) 0.0233(8) 0.0199(7) -0.0002(6) 0.0068(6) 0.0025(6)
C3 0.0240(8) 0.0196(8) 0.0186(7) -0.0013(6) 0.0021(6) -0.0009(6)
C4 0.0179(7) 0.0207(7) 0.0176(6) 0.0023(5) 0.0012(5) -0.0027(6)
C5 0.0240(8) 0.0225(8) 0.0215(7) -0.0022(6) 0.0022(6) -0.0049(6)
C6 0.0207(7) 0.0212(8) 0.0281(7) -0.0025(6) 0.0036(6) -0.0027(6)
C7 0.0233(8) 0.0342(9) 0.0278(8) -0.0026(7) 0.0084(6) -0.0082(7)
C8 0.0213(8) 0.0259(8) 0.0372(9) -0.0096(7) 0.0083(7) -0.0036(6)
C9 0.0312(9) 0.0387(10) 0.0381(9) -0.0100(8) 0.0039(8) -0.0044(8)
C10 0.0292(10) 0.0577(14) 0.0524(12) -0.0222(10) 0.0003(9) -0.0050(9)
C11 0.0269(10) 0.0458(12) 0.0819(15) -0.0314(11) 0.0123(10) -0.0145(9)
C12 0.0351(10) 0.0292(10) 0.0831(15) -0.0109(10) 0.0244(11) -0.0103(8)
C13 0.0305(9) 0.0275(9) 0.0544(11) -0.0043(8) 0.0125(8) -0.0034(7)
C14 0.0190(7) 0.0190(7) 0.0173(6) 0.0021(5) 0.0042(5) 0.0010(6)
C15 0.0177(7) 0.0172(7) 0.0164(6) 0.0042(5) 0.0023(5) 0.0013(5)
C16 0.0166(7) 0.0169(7) 0.0173(6) 0.0044(5) 0.0029(5) -0.0009(5)
C17 0.0174(7) 0.0205(7) 0.0184(6) 0.0033(5) 0.0045(5) 0.0011(6)
C18 0.0149(7) 0.0262(8) 0.0223(7) 0.0045(6) 0.0041(6) -0.0030(6)
C19 0.0195(7) 0.0209(7) 0.0189(7) 0.0016(6) 0.0009(6) -0.0053(6)
C20 0.0191(7) 0.0187(7) 0.0155(6) 0.0030(5) 0.0025(5) 0.0003(6)
C21 0.0156(7) 0.0197(7) 0.0188(6) 0.0033(5) 0.0034(5) -0.0019(6)
C22 0.0186(7) 0.0221(8) 0.0175(6) -0.0007(6) 0.0031(5) -0.0046(6)
C23 0.0253(8) 0.0186(7) 0.0158(6) 0.0013(5) 0.0043(6) -0.0049(6)
C24 0.0285(8) 0.0207(8) 0.0189(7) -0.0041(6) 0.0033(6) -0.0060(6)
C25 0.0278(8) 0.0201(7) 0.0172(6) 0.0030(6) 0.0062(6) -0.0008(6)
C26 0.0361(9) 0.0233(8) 0.0271(8) -0.0033(6) 0.0040(7) -0.0003(7)
C27 0.0492(11) 0.0266(9) 0.0343(9) -0.0040(7) 0.0089(8) 0.0097(8)
C28 0.0365(10) 0.0347(10) 0.0339(9) 0.0068(7) 0.0116(7) 0.0140(8)
C29 0.0266(8) 0.0354(10) 0.0346(9) 0.0028(7) 0.0058(7) 0.0021(7)
C30 0.0278(8) 0.0255(8) 0.0282(8) -0.0045(7) 0.0065(6) -0.0019(7)
N1 0.0210(6) 0.0218(6) 0.0183(6) -0.0014(5) 0.0035(5) -0.0053(5)
N2 0.0246(7) 0.0352(8) 0.0214(6) -0.0041(6) 0.0077(5) -0.0081(6)
N3 0.0195(6) 0.0196(6) 0.0167(5) -0.0019(5) 0.0021(5) -0.0045(5)
N4 0.0234(7) 0.0243(7) 0.0205(6) -0.0039(5) 0.0014(5) -0.0071(5)
S1 0.01952(19) 0.0259(2) 0.02560(19) -0.00231(15) 0.00994(15) -0.00279(15)

loop_
_atom_type_symbol
_atom_type_description
_atom_type_scat_dispersion_real
_atom_type_scat_dispersion_imag
_atom_type_scat_source
C C 0.0033 0.0016 'International Tables Vol C Tables 4.2.6.8 and 6.1.1.4'
H H 0.0000 0.0000 'International Tables Vol C Tables 4.2.6.8 and 6.1.1.4'
N N 0.0061 0.0033 'International Tables Vol C Tables 4.2.6.8 and 6.1.1.4'
S S 0.1246 0.1234 'International Tables Vol C Tables 4.2.6.8 and 6.1.1.4'

loop_
_geom_angle_atom_site_label_1
_geom_angle_atom_site_label_2
_geom_angle_atom_site_label_3
_geom_angle
_geom_angle_site_symmetry_1
_geom_angle_site_symmetry_3
_geom_angle_publ_flag
C2 C1 C15 121.28(13) . . ?
C2 C1 S1 126.10(11) . . ?
C15 C1 S1 112.58(11) . . ?
C3 C2 C1 118.90(13) . . ?
C3 C2 H2 120.5 . . ?
C1 C2 H2 120.5 . . ?
C2 C3 C4 120.03(13) . . ?
C2 C3 H3 120.0 . . ?
C4 C3 H3 120.0 . . ?
C14 C4 C3 121.56(13) . . ?
C14 C4 N1 119.43(12) . . ?
C3 C4 N1 118.90(13) . . ?
N1 C5 C6 107.58(13) . . ?
N1 C5 H5 126.2 . . ?
C6 C5 H5 126.2 . . ?
C5 C6 C7 104.02(13) . . ?
C5 C6 C8 128.80(14) . . ?
C7 C6 C8 127.18(14) . . ?
N2 C7 C6 112.66(13) . . ?
N2 C7 H7 123.7 . . ?
C6 C7 H7 123.7 . . ?
C13 C8 C9 118.94(16) . . ?
C13 C8 C6 119.98(15) . . ?
C9 C8 C6 121.07(16) . . ?
C8 C9 C10 120.06(19) . . ?
C8 C9 H9 120.0 . . ?
C10 C9 H9 120.0 . . ?
C11 C10 C9 119.97(19) . . ?
C11 C10 H10 120.0 . . ?
C9 C10 H10 120.0 . . ?
C10 C11 C12 120.59(18) . . ?
C10 C11 H11 119.7 . . ?
C12 C11 H11 119.7 . . ?
C11 C12 C13 119.80(19) . . ?
C11 C12 H12 120.1 . . ?
C13 C12 H12 120.1 . . ?
C12 C13 C8 120.65(18) . . ?
C12 C13 H13 119.7 . . ?
C8 C13 H13 119.7 . . ?
C4 C14 C15 118.93(13) . . ?
C4 C14 H14 120.5 . . ?
C15 C14 H14 120.5 . . ?
C14 C15 C1 119.14(13) . . ?
C14 C15 C16 129.22(12) . . ?
C1 C15 C16 111.62(12) . . ?
C21 C16 C17 119.22(13) . . ?
C21 C16 C15 128.85(13) . . ?
C17 C16 C15 111.93(12) . . ?
C18 C17 C16 121.10(13) . . ?
C18 C17 S1 126.39(11) . . ?
C16 C17 S1 112.50(11) . . ?
C19 C18 C17 119.34(13) . . ?
C19 C18 H18 120.3 . . ?
C17 C18 H18 120.3 . . ?
C18 C19 C20 119.72(13) . . ?
C18 C19 H19 120.1 . . ?
C20 C19 H19 120.1 . . ?
C21 C20 C19 121.45(13) . . ?
C21 C20 N3 118.79(12) . . ?
C19 C20 N3 119.68(12) . . ?
C20 C21 C16 119.12(13) . . ?
C20 C21 H21 120.4 . . ?
C16 C21 H21 120.4 . . ?
N3 C22 C23 107.73(12) . . ?
N3 C22 H22 126.1 . . ?
C23 C22 H22 126.1 . . ?
C22 C23 C24 103.68(13) . . ?
C22 C23 C25 125.74(13) . . ?
C24 C23 C25 130.42(13) . . ?
N4 C24 C23 112.62(13) . . ?
N4 C24 H24 123.7 . . ?
C23 C24 H24 123.7 . . ?
C26 C25 C30 117.90(14) . . ?
C26 C25 C23 121.56(14) . . ?
C30 C25 C23 120.53(13) . . ?
C27 C26 C25 120.70(16) . . ?
C27 C26 H26 119.6 . . ?
C25 C26 H26 119.6 . . ?
C28 C27 C26 120.85(16) . . ?
C28 C27 H27 119.6 . . ?
C26 C27 H27 119.6 . . ?
C27 C28 C29 119.21(16) . . ?
C27 C28 H28 120.4 . . ?
C29 C28 H28 120.4 . . ?
C30 C29 C28 120.43(16) . . ?
C30 C29 H29 119.8 . . ?
C28 C29 H29 119.8 . . ?
C29 C30 C25 120.90(15) . . ?
C29 C30 H30 119.6 . . ?
C25 C30 H30 119.6 . . ?
C5 N1 N2 111.39(12) . . ?
C5 N1 C4 129.22(12) . . ?
N2 N1 C4 119.05(11) . . ?
C7 N2 N1 104.34(12) . . ?
C22 N3 N4 111.96(11) . . ?
C22 N3 C20 125.97(11) . . ?
N4 N3 C20 121.63(11) . . ?
C24 N4 N3 104.01(11) . . ?
C1 S1 C17 91.37(7) . . ?

loop_
_geom_bond_atom_site_label_1
_geom_bond_atom_site_label_2
_geom_bond_distance
_geom_bond_site_symmetry_2
_geom_bond_publ_flag
C1 C2 1.392(2) . ?
C1 C15 1.4099(19) . ?
C1 S1 1.7444(14) . ?
C2 C3 1.378(2) . ?
C2 H2 0.9300 . ?
C3 C4 1.401(2) . ?
C3 H3 0.9300 . ?
C4 C14 1.380(2) . ?
C4 N1 1.4271(18) . ?
C5 N1 1.3555(18) . ?
C5 C6 1.372(2) . ?
C5 H5 0.9300 . ?
C6 C7 1.403(2) . ?
C6 C8 1.475(2) . ?
C7 N2 1.3221(19) . ?
C7 H7 0.9300 . ?
C8 C13 1.393(2) . ?
C8 C9 1.392(2) . ?
C9 C10 1.393(3) . ?
C9 H9 0.9300 . ?
C10 C11 1.376(3) . ?
C10 H10 0.9300 . ?
C11 C12 1.376(3) . ?
C11 H11 0.9300 . ?
C12 C13 1.384(2) . ?
C12 H12 0.9300 . ?
C13 H13 0.9300 . ?
C14 C15 1.3968(19) . ?
C14 H14 0.9300 . ?
C15 C16 1.452(2) . ?
C16 C21 1.3933(19) . ?
C16 C17 1.4067(18) . ?
C17 C18 1.390(2) . ?
C17 S1 1.7453(14) . ?
C18 C19 1.379(2) . ?
C18 H18 0.9300 . ?
C19 C20 1.3993(19) . ?
C19 H19 0.9300 . ?
C20 C21 1.384(2) . ?
C20 N3 1.4250(18) . ?
C21 H21 0.9300 . ?
C22 N3 1.3506(18) . ?
C22 C23 1.373(2) . ?
C22 H22 0.9300 . ?
C23 C24 1.413(2) . ?
C23 C25 1.471(2) . ?
C24 N4 1.3261(19) . ?
C24 H24 0.9300 . ?
C25 C26 1.394(2) . ?
C25 C30 1.398(2) . ?
C26 C27 1.385(2) . ?
C26 H26 0.9300 . ?
C27 C28 1.376(3) . ?
C27 H27 0.9300 . ?
C28 C29 1.383(2) . ?
C28 H28 0.9300 . ?
C29 C30 1.383(2) . ?
C29 H29 0.9300 . ?
C30 H30 0.9300 . ?
N1 N2 1.3651(16) . ?
N3 N4 1.3639(16) . ?

loop_
_geom_torsion_atom_site_label_1
_geom_torsion_atom_site_label_2
_geom_torsion_atom_site_label_3
_geom_torsion_atom_site_label_4
_geom_torsion
_geom_torsion_site_symmetry_1
_geom_torsion_site_symmetry_2
_geom_torsion_site_symmetry_3
_geom_torsion_site_symmetry_4
_geom_torsion_publ_flag
C15 C1 C2 C3 2.1(2) . . . . ?
S1 C1 C2 C3 -175.53(11) . . . . ?
C1 C2 C3 C4 -1.7(2) . . . . ?
C2 C3 C4 C14 -1.4(2) . . . . ?
C2 C3 C4 N1 174.92(13) . . . . ?
N1 C5 C6 C7 0.65(17) . . . . ?
N1 C5 C6 C8 -178.88(15) . . . . ?
C5 C6 C7 N2 -0.87(19) . . . . ?
C8 C6 C7 N2 178.67(15) . . . . ?
C5 C6 C8 C13 -133.94(18) . . . . ?
C7 C6 C8 C13 46.6(2) . . . . ?
C5 C6 C8 C9 47.0(2) . . . . ?
C7 C6 C8 C9 -132.39(18) . . . . ?
C13 C8 C9 C10 0.5(3) . . . . ?
C6 C8 C9 C10 179.50(16) . . . . ?
C8 C9 C10 C11 -0.4(3) . . . . ?
C9 C10 C11 C12 -0.1(3) . . . . ?
C10 C11 C12 C13 0.4(3) . . . . ?
C11 C12 C13 C8 -0.3(3) . . . . ?
C9 C8 C13 C12 -0.2(2) . . . . ?
C6 C8 C13 C12 -179.21(16) . . . . ?
C3 C4 C14 C15 4.1(2) . . . . ?
N1 C4 C14 C15 -172.18(12) . . . . ?
C4 C14 C15 C1 -3.66(19) . . . . ?
C4 C14 C15 C16 174.59(13) . . . . ?
C2 C1 C15 C14 0.6(2) . . . . ?
S1 C1 C15 C14 178.54(10) . . . . ?
C2 C1 C15 C16 -177.92(13) . . . . ?
S1 C1 C15 C16 0.00(15) . . . . ?
C14 C15 C16 C21 2.0(2) . . . . ?
C1 C15 C16 C21 -179.61(13) . . . . ?
C14 C15 C16 C17 -178.41(13) . . . . ?
C1 C15 C16 C17 -0.06(16) . . . . ?
C21 C16 C17 C18 0.4(2) . . . . ?
C15 C16 C17 C18 -179.24(12) . . . . ?
C21 C16 C17 S1 179.69(10) . . . . ?
C15 C16 C17 S1 0.09(15) . . . . ?
C16 C17 C18 C19 1.4(2) . . . . ?
S1 C17 C18 C19 -177.81(11) . . . . ?
C17 C18 C19 C20 -1.5(2) . . . . ?
C18 C19 C20 C21 -0.1(2) . . . . ?
C18 C19 C20 N3 176.65(12) . . . . ?
C19 C20 C21 C16 1.9(2) . . . . ?
N3 C20 C21 C16 -174.89(12) . . . . ?
C17 C16 C21 C20 -2.0(2) . . . . ?
C15 C16 C21 C20 177.52(13) . . . . ?
N3 C22 C23 C24 0.36(15) . . . . ?
N3 C22 C23 C25 -175.41(13) . . . . ?
C22 C23 C24 N4 -0.44(16) . . . . ?
C25 C23 C24 N4 175.05(14) . . . . ?
C22 C23 C25 C26 169.75(14) . . . . ?
C24 C23 C25 C26 -4.9(2) . . . . ?
C22 C23 C25 C30 -8.8(2) . . . . ?
C24 C23 C25 C30 176.59(15) . . . . ?
C30 C25 C26 C27 0.6(2) . . . . ?
C23 C25 C26 C27 -177.95(14) . . . . ?
C25 C26 C27 C28 -0.1(3) . . . . ?
C26 C27 C28 C29 -0.6(3) . . . . ?
C27 C28 C29 C30 0.7(2) . . . . ?
C28 C29 C30 C25 -0.2(2) . . . . ?
C26 C25 C30 C29 -0.5(2) . . . . ?
C23 C25 C30 C29 178.11(14) . . . . ?
C6 C5 N1 N2 -0.27(17) . . . . ?
C6 C5 N1 C4 -173.46(14) . . . . ?
C14 C4 N1 C5 -150.50(15) . . . . ?
C3 C4 N1 C5 33.1(2) . . . . ?
C14 C4 N1 N2 36.76(19) . . . . ?
C3 C4 N1 N2 -139.61(14) . . . . ?
C6 C7 N2 N1 0.70(18) . . . . ?
C5 N1 N2 C7 -0.26(17) . . . . ?
C4 N1 N2 C7 173.70(13) . . . . ?
C23 C22 N3 N4 -0.19(16) . . . . ?
C23 C22 N3 C20 172.34(12) . . . . ?
C21 C20 N3 C22 25.6(2) . . . . ?
C19 C20 N3 C22 -151.23(14) . . . . ?
C21 C20 N3 N4 -162.51(12) . . . . ?
C19 C20 N3 N4 20.62(19) . . . . ?
C23 C24 N4 N3 0.33(16) . . . . ?
C22 N3 N4 C24 -0.09(15) . . . . ?
C20 N3 N4 C24 -172.98(12) . . . . ?
C2 C1 S1 C17 177.84(13) . . . . ?
C15 C1 S1 C17 0.05(11) . . . . ?
C18 C17 S1 C1 179.21(13) . . . . ?
C16 C17 S1 C1 -0.08(11) . . . . ?
